data_7717194
loop_
_publ_author_name
'Chleb&#xed;k, Richard'
'Fekete, Csilla'
'Jambor, Roman'
'R&#x16f;&#x17e;i&#x10d;ka, Ale&#x161;'
'Benk&#x151;, Zolt&#xe1;n'
'Dost&#xe1;l, Libor'

_publ_section_title
;
 Antimony centre in three different roles: does donor strength or acceptor
 ability determine the bonding pattern?
;
_journal_issue 43
_journal_name_full 'Dalton transactions (Cambridge, England : 2003)'
_journal_page_first 17721
_journal_page_last 17726
_journal_paper_doi 10.1039/d4dt02787f
_journal_volume 53
_journal_year 2024
_chemical_formula_moiety 'C22 H32 Cl3 N6 Pd Sb'
_chemical_formula_sum 'C22 H32 Cl3 N6 Pd Sb'
_chemical_formula_weight 715.03
_space_group_crystal_system orthorhombic
_space_group_IT_number 19
_space_group_name_Hall 'P 2ac 2ab'
_space_group_name_H-M_alt 'P 21 21 21'
_atom_sites_solution_hydrogens geom
_audit_creation_method 'APEX3 v2016.5-0'
_audit_update_record
;
2024-10-08 deposited with the CCDC.	2024-10-08 downloaded from the CCDC.
;
_cell_angle_alpha 90
_cell_angle_beta 90
_cell_angle_gamma 90
_cell_formula_units_Z 4
_cell_length_a 9.5889(4)
_cell_length_b 15.5986(6)
_cell_length_c 17.8828(7)
_cell_measurement_reflns_used 25542
_cell_measurement_temperature 150(2)
_cell_measurement_theta_max 28
_cell_measurement_theta_min 1
_cell_volume 2674.79(18)
_computing_cell_refinement 'APEX3 v2016.5-0 (Bruker AXS)'
_computing_data_collection 'Bruker Instrument Service vV6.2.3'
_computing_data_reduction 'SAINT V8.37A (Bruker AXS Inc., 2015)'
_computing_molecular_graphics 'Platon (Spek, 2009)'
_computing_publication_material 'Platon (Spek, 2009)'
_computing_structure_refinement 'SHELXL-2019/1 (Sheldrick 2019)'
_computing_structure_solution 'XT, VERSION 2014/5'
_diffrn_ambient_temperature 150(2)
_diffrn_detector_area_resol_mean 10.4167
_diffrn_measured_fraction_theta_full 0.994
_diffrn_measured_fraction_theta_max 0.992
_diffrn_measurement_device_type 'Bruker D8 - Venture'
_diffrn_measurement_method '\f and \w scans to fill the Ewald sphere'
_diffrn_radiation_type MoK\a
_diffrn_radiation_wavelength 0.71073
_diffrn_reflns_av_R_equivalents 0.0307
_diffrn_reflns_av_unetI/netI 0.0288
_diffrn_reflns_Laue_measured_fraction_full 0.994
_diffrn_reflns_Laue_measured_fraction_max 0.992
_diffrn_reflns_limit_h_max 12
_diffrn_reflns_limit_h_min -12
_diffrn_reflns_limit_k_max 18
_diffrn_reflns_limit_k_min -20
_diffrn_reflns_limit_l_max 23
_diffrn_reflns_limit_l_min -23
_diffrn_reflns_number 25493
_diffrn_reflns_point_group_measured_fraction_full 0.995
_diffrn_reflns_point_group_measured_fraction_max 0.985
_diffrn_reflns_theta_full 25.242
_diffrn_reflns_theta_max 28.320
_diffrn_reflns_theta_min 2.410
_diffrn_source 'sealed X-ray tube'
_exptl_absorpt_coefficient_mu 2.005
_exptl_absorpt_correction_T_max 0.7457
_exptl_absorpt_correction_T_min 0.5634
_exptl_absorpt_correction_type multi-scan
_exptl_absorpt_process_details
;
SADABS-2016/2 - Bruker AXS area detector
scaling and absorption correction
;
_exptl_crystal_colour orange
_exptl_crystal_density_diffrn 1.776
_exptl_crystal_description block
_exptl_crystal_F_000 1416
_exptl_crystal_size_max 0.544
_exptl_crystal_size_mid 0.264
_exptl_crystal_size_min 0.116
_refine_diff_density_max 0.514
_refine_diff_density_min -0.589
_refine_diff_density_rms 0.089
_refine_ls_abs_structure_details
;
 Flack x determined using 2683 quotients [(I+)-(I-)]/[(I+)+(I-)]
 (Parsons, Flack and Wagner, Acta Cryst. B69 (2013) 249-259).
;
_refine_ls_abs_structure_Flack 0.014(8)
_refine_ls_extinction_coef 0.0051(2)
_refine_ls_extinction_expression Fc^*^=kFc[1+0.001xFc^2^\l^3^/sin(2\q)]^-1/4^
_refine_ls_extinction_method 'SHELXL-2019/1 (Sheldrick 2019)'
_refine_ls_goodness_of_fit_ref 1.083
_refine_ls_hydrogen_treatment constr
_refine_ls_matrix_type full
_refine_ls_number_parameters 307
_refine_ls_number_reflns 6560
_refine_ls_number_restraints 260
_refine_ls_restrained_S_all 1.065
_refine_ls_R_factor_all 0.0233
_refine_ls_R_factor_gt 0.0217
_refine_ls_shift/su_max 0.002
_refine_ls_shift/su_mean 0.000
_refine_ls_structure_factor_coef Fsqd
_refine_ls_weighting_details 'w=1/[\s^2^(Fo^2^)+2.8100P] where P=(Fo^2^+2Fc^2^)/3'
_refine_ls_weighting_scheme calc
_refine_ls_wR_factor_gt 0.0421
_refine_ls_wR_factor_ref 0.0425
_reflns_Friedel_coverage 0.771
_reflns_Friedel_fraction_full 0.996
_reflns_Friedel_fraction_max 0.976
_reflns_number_gt 6342
_reflns_number_total 6560
_reflns_threshold_expression 'I > 2\s(I)'
_cod_data_source_file d4dt02787f2.cif
_cod_data_source_block 3
_cod_depositor_comments 'Adding full bibliography for 7717193--7717199.cif.'
_cod_database_code 7717194
_shelx_shelxl_version_number 2019/1
_shelx_space_group_comment
;
The symmetry employed for this shelxl refinement is uniquely defined
by the following loop, which should always be used as a source of
symmetry information in preference to the above space-group names.
They are only intended as comments.
;
_shelx_estimated_absorpt_t_min 0.409
_shelx_estimated_absorpt_t_max 0.801
_exptl_absorpt_special_details
;
The ratio of minimum to maximum
apparent transmission was 0.756
;

loop_
_space_group_symop_operation_xyz
'x, y, z'
'-x+1/2, -y, z+1/2'
'-x, y+1/2, -z+1/2'
'x+1/2, -y+1/2, -z'

loop_
_atom_site_label
_atom_site_type_symbol
_atom_site_fract_x
_atom_site_fract_y
_atom_site_fract_z
_atom_site_U_iso_or_equiv
_atom_site_adp_type
_atom_site_occupancy
_atom_site_site_symmetry_order
_atom_site_calc_flag
_atom_site_refinement_flags_posn
_atom_site_refinement_flags_adp
_atom_site_refinement_flags_occupancy
_atom_site_disorder_assembly
_atom_site_disorder_group
Sb1 Sb 0.14215(2) 0.83032(2) 0.76318(2) 0.01448(7) Uani 1 1 d . . . . .
Pd1 Pd 0.38811(3) 0.79624(2) 0.67537(2) 0.01073(7) Uani 1 1 d . . . . .
Cl1 Cl -0.04870(10) 0.84895(7) 0.85373(6) 0.0268(2) Uani 1 1 d . . . . .
N1 N 0.4661(3) 0.76351(19) 0.77854(16) 0.0117(6) Uani 1 1 d . . . . .
C1 C 0.3002(4) 0.8551(2) 0.8464(2) 0.0149(7) Uani 1 1 d . . . . .
Cl2 Cl 0.28642(10) 0.84241(6) 0.56516(5) 0.0212(2) Uani 1 1 d . . . . .
N2 N 0.6522(3) 0.67544(19) 0.74253(18) 0.0177(6) Uani 1 1 d . . . . .
C2 C 0.4337(4) 0.8195(2) 0.83856(19) 0.0140(7) Uani 1 1 d . . . . .
N3 N 0.5443(3) 0.6523(2) 0.85667(18) 0.0179(7) Uani 1 1 d . . . . .
C3 C 0.5384(4) 0.8425(3) 0.8898(2) 0.0223(8) Uani 1 1 d . . . . .
H3 H 0.629726 0.819776 0.884024 0.027 Uiso 1 1 calc R U . . .
Cl3 Cl 0.51205(9) 0.92226(6) 0.68189(6) 0.01941(19) Uani 1 1 d . . . . .
N4 N 0.2863(3) 0.68072(18) 0.66399(16) 0.0117(6) Uani 1 1 d . . . . .
C4 C 0.5105(5) 0.8973(3) 0.9483(2) 0.0278(10) Uani 1 1 d . . . . .
H4 H 0.581805 0.911159 0.983119 0.033 Uiso 1 1 calc R U . . .
N5 N 0.1419(3) 0.61165(19) 0.57582(16) 0.0153(6) Uani 1 1 d . . . . .
C5 C 0.3778(5) 0.9326(3) 0.9565(2) 0.0258(9) Uani 1 1 d . . . . .
H5 H 0.358259 0.970526 0.996694 0.031 Uiso 1 1 calc R U . . .
C6 C 0.2748(4) 0.9118(2) 0.9053(2) 0.0205(8) Uani 1 1 d . . . . .
H6 H 0.184800 0.936667 0.910355 0.025 Uiso 1 1 calc R U . . .
N6 N 0.3700(3) 0.64254(19) 0.54532(16) 0.0173(6) Uani 1 1 d . . . . .
C8 C 0.7324(4) 0.7400(3) 0.7017(2) 0.0214(8) Uani 1 1 d . . . . .
H8A H 0.728853 0.727511 0.648074 0.032 Uiso 1 1 calc R U . . .
H8B H 0.829491 0.738995 0.718757 0.032 Uiso 1 1 calc R U . . .
H8C H 0.692432 0.796866 0.711061 0.032 Uiso 1 1 calc R U . . .
C7 C 0.5535(4) 0.6980(2) 0.7925(2) 0.0144(7) Uani 1 1 d . . . . .
C9 C 0.7022(4) 0.5874(3) 0.7339(3) 0.0253(9) Uani 1 1 d . . . . .
H9A H 0.706380 0.572883 0.680639 0.038 Uiso 1 1 calc R U . . .
H9B H 0.638338 0.548117 0.759447 0.038 Uiso 1 1 calc R U . . .
H9C H 0.795529 0.582341 0.755841 0.038 Uiso 1 1 calc R U . . .
C22 C 0.5142(4) 0.6547(3) 0.5679(2) 0.0248(9) Uani 1 1 d . . . . .
H22A H 0.574471 0.616648 0.538607 0.037 Uiso 1 1 calc R U . . .
H22B H 0.524047 0.641287 0.621163 0.037 Uiso 1 1 calc R U . . .
H22C H 0.541479 0.714432 0.559112 0.037 Uiso 1 1 calc R U . . .
C21 C 0.3444(5) 0.6508(3) 0.4653(2) 0.0271(9) Uani 1 1 d . . . . .
H21A H 0.400181 0.698175 0.445279 0.041 Uiso 1 1 calc R U . . .
H21B H 0.245220 0.662406 0.456716 0.041 Uiso 1 1 calc R U . . .
H21C H 0.370540 0.597387 0.440088 0.041 Uiso 1 1 calc R U . . .
C20 C 0.1300(5) 0.5358(2) 0.5283(2) 0.0227(8) Uani 1 1 d . . . . .
H20A H 0.080449 0.550837 0.482229 0.034 Uiso 1 1 calc R U . . .
H20B H 0.078187 0.491102 0.554975 0.034 Uiso 1 1 calc R U . . .
H20C H 0.223397 0.514620 0.515924 0.034 Uiso 1 1 calc R U . . .
C19 C 0.0120(4) 0.6407(3) 0.6079(2) 0.0222(9) Uani 1 1 d . . . . .
H19A H -0.060922 0.640079 0.569503 0.033 Uiso 1 1 calc R U . . .
H19B H 0.023439 0.699189 0.626983 0.033 Uiso 1 1 calc R U . . .
H19C H -0.014783 0.602576 0.649041 0.033 Uiso 1 1 calc R U . . .
C18 C 0.2665(4) 0.6455(2) 0.5960(2) 0.0130(7) Uani 1 1 d . . . . .
C17 C 0.0688(4) 0.6517(2) 0.8347(2) 0.0171(7) Uani 1 1 d . . . . .
H17 H 0.018531 0.685105 0.870043 0.021 Uiso 1 1 calc R U . . .
C16 C 0.0695(4) 0.5627(2) 0.8414(2) 0.0184(8) Uani 1 1 d . . . . .
H16 H 0.017784 0.535511 0.879956 0.022 Uiso 1 1 calc R U . . .
C15 C 0.1465(4) 0.5141(2) 0.7912(2) 0.0196(8) Uani 1 1 d . . . . .
H15 H 0.148484 0.453407 0.795883 0.024 Uiso 1 1 calc R U . . .
C14 C 0.2202(4) 0.5535(2) 0.7343(2) 0.0161(7) Uani 1 1 d . . . . .
H14 H 0.274963 0.519871 0.701135 0.019 Uiso 1 1 calc R U . . .
C13 C 0.2148(3) 0.6428(2) 0.7253(2) 0.0115(7) Uani 1 1 d . . . . .
C12 C 0.1408(3) 0.6926(2) 0.77693(18) 0.0123(6) Uani 1 1 d . . . . .
C11 C 0.4155(4) 0.6437(3) 0.8996(2) 0.0217(8) Uani 1 1 d . . . . .
H11A H 0.336614 0.663231 0.869208 0.032 Uiso 1 1 calc R U . . .
H11B H 0.421756 0.678716 0.944982 0.032 Uiso 1 1 calc R U . . .
H11C H 0.401843 0.583518 0.913373 0.032 Uiso 1 1 calc R U . . .
C10 C 0.6684(4) 0.6200(3) 0.8951(3) 0.0294(10) Uani 1 1 d . . . . .
H10A H 0.665410 0.557229 0.896771 0.044 Uiso 1 1 calc R U . . .
H10B H 0.670867 0.642652 0.946247 0.044 Uiso 1 1 calc R U . . .
H10C H 0.752160 0.638512 0.868174 0.044 Uiso 1 1 calc R U . . .

loop_
_atom_site_aniso_label
_atom_site_aniso_U_11
_atom_site_aniso_U_22
_atom_site_aniso_U_33
_atom_site_aniso_U_23
_atom_site_aniso_U_13
_atom_site_aniso_U_12
Sb1 0.01452(12) 0.01391(11) 0.01500(12) -0.00101(9) 0.00068(9) 0.00390(9)
Pd1 0.01188(13) 0.01070(12) 0.00961(12) 0.00075(10) 0.00088(10) -0.00057(9)
Cl1 0.0201(5) 0.0298(6) 0.0304(5) -0.0086(4) 0.0077(4) 0.0053(4)
N1 0.0118(14) 0.0146(14) 0.0086(14) 0.0005(11) -0.0013(11) -0.0008(11)
C1 0.0187(17) 0.0152(18) 0.0108(17) -0.0004(13) 0.0002(13) -0.0038(13)
Cl2 0.0273(5) 0.0225(5) 0.0137(4) 0.0051(4) -0.0045(4) 0.0012(4)
N2 0.0150(13) 0.0162(14) 0.0219(15) 0.0031(12) 0.0026(12) 0.0019(11)
C2 0.0196(16) 0.0135(17) 0.0090(16) -0.0006(12) 0.0002(12) -0.0026(13)
N3 0.0130(14) 0.0219(17) 0.0187(16) 0.0059(13) -0.0034(12) 0.0010(12)
C3 0.0198(19) 0.030(2) 0.0176(19) -0.0025(16) -0.0016(15) -0.0086(16)
Cl3 0.0225(4) 0.0131(4) 0.0226(5) 0.0012(3) 0.0016(4) -0.0051(3)
N4 0.0138(13) 0.0107(14) 0.0105(14) -0.0006(11) 0.0018(11) -0.0008(10)
C4 0.031(2) 0.034(2) 0.018(2) -0.0076(18) 0.0011(17) -0.0170(18)
N5 0.0150(15) 0.0173(14) 0.0134(14) -0.0042(11) -0.0014(12) -0.0004(12)
C5 0.035(2) 0.026(2) 0.0165(18) -0.0086(15) 0.0061(18) -0.0140(18)
C6 0.024(2) 0.0195(19) 0.0180(19) -0.0023(15) 0.0059(15) -0.0042(15)
N6 0.0192(16) 0.0216(15) 0.0110(14) -0.0024(11) 0.0049(13) -0.0021(13)
C8 0.0147(19) 0.0225(19) 0.027(2) 0.0026(16) 0.0056(16) -0.0010(15)
C7 0.0083(15) 0.0192(17) 0.0156(16) 0.0009(14) -0.0021(12) -0.0023(13)
C9 0.0223(19) 0.0199(19) 0.034(2) -0.0007(18) 0.0048(19) 0.0052(15)
C22 0.0187(19) 0.029(2) 0.026(2) -0.0078(18) 0.0087(16) -0.0029(16)
C21 0.044(3) 0.028(2) 0.0099(17) -0.0004(14) 0.0062(17) -0.0049(19)
C20 0.028(2) 0.0186(18) 0.0213(19) -0.0068(14) -0.0027(18) -0.0045(17)
C19 0.0128(18) 0.035(2) 0.019(2) -0.0015(17) -0.0043(15) 0.0043(15)
C18 0.0152(17) 0.0105(16) 0.0133(17) 0.0011(13) -0.0015(13) -0.0003(12)
C17 0.0137(16) 0.0245(19) 0.0132(17) -0.0010(14) 0.0019(13) 0.0008(13)
C16 0.0182(18) 0.0225(18) 0.0145(19) 0.0042(14) 0.0009(14) -0.0047(14)
C15 0.025(2) 0.0162(17) 0.0176(18) 0.0019(13) -0.0015(16) -0.0015(15)
C14 0.0190(18) 0.0144(16) 0.0149(17) 0.0001(14) -0.0011(15) 0.0023(13)
C13 0.0097(15) 0.0128(15) 0.0119(16) -0.0003(12) -0.0011(13) 0.0005(11)
C12 0.0103(15) 0.0127(15) 0.0138(16) 0.0007(11) -0.0020(13) 0.0003(12)
C11 0.0180(19) 0.028(2) 0.0189(19) 0.0103(16) 0.0019(15) -0.0006(15)
C10 0.020(2) 0.041(3) 0.027(2) 0.0077(19) -0.0098(17) 0.0053(18)

loop_
_atom_type_symbol
_atom_type_description
_atom_type_scat_dispersion_real
_atom_type_scat_dispersion_imag
_atom_type_scat_source
C C 0.0033 0.0016 'International Tables Vol C Tables 4.2.6.8 and 6.1.1.4'
H H 0.0000 0.0000 'International Tables Vol C Tables 4.2.6.8 and 6.1.1.4'
Cl Cl 0.1484 0.1585 'International Tables Vol C Tables 4.2.6.8 and 6.1.1.4'
N N 0.0061 0.0033 'International Tables Vol C Tables 4.2.6.8 and 6.1.1.4'
Pd Pd -0.9988 1.0072 'International Tables Vol C Tables 4.2.6.8 and 6.1.1.4'
Sb Sb -0.5866 1.5461 'International Tables Vol C Tables 4.2.6.8 and 6.1.1.4'

loop_
_geom_angle_atom_site_label_1
_geom_angle_atom_site_label_2
_geom_angle_atom_site_label_3
_geom_angle
_geom_angle_site_symmetry_1
_geom_angle_site_symmetry_3
_geom_angle_publ_flag
C1 Sb1 C12 95.95(13) . . ?
C1 Sb1 Cl1 92.72(10) . . ?
C12 Sb1 Cl1 92.19(9) . . ?
C1 Sb1 Pd1 80.44(10) . . ?
C12 Sb1 Pd1 83.31(9) . . ?
Cl1 Sb1 Pd1 171.35(3) . . ?
N1 Pd1 N4 92.51(11) . . ?
N1 Pd1 Cl3 88.79(9) . . ?
N4 Pd1 Cl3 176.14(8) . . ?
N1 Pd1 Cl2 174.44(9) . . ?
N4 Pd1 Cl2 89.33(8) . . ?
Cl3 Pd1 Cl2 89.71(4) . . ?
N1 Pd1 Sb1 81.62(8) . . ?
N4 Pd1 Sb1 80.06(8) . . ?
Cl3 Pd1 Sb1 103.74(3) . . ?
Cl2 Pd1 Sb1 93.54(3) . . ?
C7 N1 C2 117.6(3) . . ?
C7 N1 Pd1 125.6(2) . . ?
C2 N1 Pd1 116.5(2) . . ?
C6 C1 C2 119.0(3) . . ?
C6 C1 Sb1 120.7(3) . . ?
C2 C1 Sb1 120.1(2) . . ?
C7 N2 C8 121.3(3) . . ?
C7 N2 C9 123.0(3) . . ?
C8 N2 C9 115.0(3) . . ?
C1 C2 C3 119.1(3) . . ?
C1 C2 N1 121.2(3) . . ?
C3 C2 N1 119.6(3) . . ?
C7 N3 C11 123.3(3) . . ?
C7 N3 C10 121.8(3) . . ?
C11 N3 C10 114.1(3) . . ?
C4 C3 C2 120.9(4) . . ?
C4 C3 H3 119.5 . . ?
C2 C3 H3 119.5 . . ?
C18 N4 C13 117.3(3) . . ?
C18 N4 Pd1 120.8(2) . . ?
C13 N4 Pd1 121.1(2) . . ?
C3 C4 C5 120.2(4) . . ?
C3 C4 H4 119.9 . . ?
C5 C4 H4 119.9 . . ?
C18 N5 C19 122.2(3) . . ?
C18 N5 C20 122.6(3) . . ?
C19 N5 C20 114.7(3) . . ?
C6 C5 C4 119.3(4) . . ?
C6 C5 H5 120.4 . . ?
C4 C5 H5 120.4 . . ?
C5 C6 C1 121.4(4) . . ?
C5 C6 H6 119.3 . . ?
C1 C6 H6 119.3 . . ?
C18 N6 C22 120.7(3) . . ?
C18 N6 C21 122.3(4) . . ?
C22 N6 C21 114.9(3) . . ?
N2 C8 H8A 109.5 . . ?
N2 C8 H8B 109.5 . . ?
H8A C8 H8B 109.5 . . ?
N2 C8 H8C 109.5 . . ?
H8A C8 H8C 109.5 . . ?
H8B C8 H8C 109.5 . . ?
N1 C7 N2 120.9(3) . . ?
N1 C7 N3 121.1(3) . . ?
N2 C7 N3 118.0(3) . . ?
N2 C9 H9A 109.5 . . ?
N2 C9 H9B 109.5 . . ?
H9A C9 H9B 109.5 . . ?
N2 C9 H9C 109.5 . . ?
H9A C9 H9C 109.5 . . ?
H9B C9 H9C 109.5 . . ?
N6 C22 H22A 109.5 . . ?
N6 C22 H22B 109.5 . . ?
H22A C22 H22B 109.5 . . ?
N6 C22 H22C 109.5 . . ?
H22A C22 H22C 109.5 . . ?
H22B C22 H22C 109.5 . . ?
N6 C21 H21A 109.5 . . ?
N6 C21 H21B 109.5 . . ?
H21A C21 H21B 109.5 . . ?
N6 C21 H21C 109.5 . . ?
H21A C21 H21C 109.5 . . ?
H21B C21 H21C 109.5 . . ?
N5 C20 H20A 109.5 . . ?
N5 C20 H20B 109.5 . . ?
H20A C20 H20B 109.5 . . ?
N5 C20 H20C 109.5 . . ?
H20A C20 H20C 109.5 . . ?
H20B C20 H20C 109.5 . . ?
N5 C19 H19A 109.5 . . ?
N5 C19 H19B 109.5 . . ?
H19A C19 H19B 109.5 . . ?
N5 C19 H19C 109.5 . . ?
H19A C19 H19C 109.5 . . ?
H19B C19 H19C 109.5 . . ?
N6 C18 N4 121.2(3) . . ?
N6 C18 N5 117.3(3) . . ?
N4 C18 N5 121.5(3) . . ?
C16 C17 C12 121.0(3) . . ?
C16 C17 H17 119.5 . . ?
C12 C17 H17 119.5 . . ?
C15 C16 C17 119.5(3) . . ?
C15 C16 H16 120.2 . . ?
C17 C16 H16 120.2 . . ?
C14 C15 C16 120.3(4) . . ?
C14 C15 H15 119.9 . . ?
C16 C15 H15 119.9 . . ?
C15 C14 C13 120.5(4) . . ?
C15 C14 H14 119.8 . . ?
C13 C14 H14 119.8 . . ?
C12 C13 C14 119.6(3) . . ?
C12 C13 N4 121.5(3) . . ?
C14 C13 N4 118.9(3) . . ?
C17 C12 C13 119.1(3) . . ?
C17 C12 Sb1 122.7(3) . . ?
C13 C12 Sb1 118.2(2) . . ?
N3 C11 H11A 109.5 . . ?
N3 C11 H11B 109.5 . . ?
H11A C11 H11B 109.5 . . ?
N3 C11 H11C 109.5 . . ?
H11A C11 H11C 109.5 . . ?
H11B C11 H11C 109.5 . . ?
N3 C10 H10A 109.5 . . ?
N3 C10 H10B 109.5 . . ?
H10A C10 H10B 109.5 . . ?
N3 C10 H10C 109.5 . . ?
H10A C10 H10C 109.5 . . ?
H10B C10 H10C 109.5 . . ?

loop_
_geom_bond_atom_site_label_1
_geom_bond_atom_site_label_2
_geom_bond_distance
_geom_bond_site_symmetry_2
_geom_bond_publ_flag
Sb1 C1 2.159(4) . ?
Sb1 C12 2.163(3) . ?
Sb1 Cl1 2.4608(10) . ?
Sb1 Pd1 2.8829(3) . ?
Pd1 N1 2.055(3) . ?
Pd1 N4 2.060(3) . ?
Pd1 Cl3 2.3000(9) . ?
Pd1 Cl2 2.3138(9) . ?
N1 C7 1.345(5) . ?
N1 C2 1.418(4) . ?
C1 C6 1.397(5) . ?
C1 C2 1.402(5) . ?
N2 C7 1.349(5) . ?
N2 C8 1.462(5) . ?
N2 C9 1.462(5) . ?
C2 C3 1.405(5) . ?
N3 C7 1.354(5) . ?
N3 C11 1.460(5) . ?
N3 C10 1.465(5) . ?
C3 C4 1.378(6) . ?
C3 H3 0.9500 . ?
N4 C18 1.348(5) . ?
N4 C13 1.422(4) . ?
C4 C5 1.394(7) . ?
C4 H4 0.9500 . ?
N5 C18 1.355(5) . ?
N5 C19 1.445(5) . ?
N5 C20 1.461(4) . ?
C5 C6 1.385(6) . ?
C5 H5 0.9500 . ?
C6 H6 0.9500 . ?
N6 C18 1.344(5) . ?
N6 C22 1.454(5) . ?
N6 C21 1.458(5) . ?
C8 H8A 0.9800 . ?
C8 H8B 0.9800 . ?
C8 H8C 0.9800 . ?
C9 H9A 0.9800 . ?
C9 H9B 0.9800 . ?
C9 H9C 0.9800 . ?
C22 H22A 0.9800 . ?
C22 H22B 0.9800 . ?
C22 H22C 0.9800 . ?
C21 H21A 0.9800 . ?
C21 H21B 0.9800 . ?
C21 H21C 0.9800 . ?
C20 H20A 0.9800 . ?
C20 H20B 0.9800 . ?
C20 H20C 0.9800 . ?
C19 H19A 0.9800 . ?
C19 H19B 0.9800 . ?
C19 H19C 0.9800 . ?
C17 C16 1.394(5) . ?
C17 C12 1.397(5) . ?
C17 H17 0.9500 . ?
C16 C15 1.388(5) . ?
C16 H16 0.9500 . ?
C15 C14 1.383(5) . ?
C15 H15 0.9500 . ?
C14 C13 1.404(5) . ?
C14 H14 0.9500 . ?
C13 C12 1.399(5) . ?
C11 H11A 0.9800 . ?
C11 H11B 0.9800 . ?
C11 H11C 0.9800 . ?
C10 H10A 0.9800 . ?
C10 H10B 0.9800 . ?
C10 H10C 0.9800 . ?
